data_7059510
loop_
_publ_author_name
'Deng, Xiaochun'
'Ma, Shuqi'
'Zhu, Mei'
'Zhang, Li'
'Lv, Yaohong'

_publ_section_title
;
 Slow relaxation of magnetization for a Tb derivative in a biradical-based
 lanthanide chain
;
_journal_issue 19
_journal_name_full 'New Journal of Chemistry'
_journal_page_first 7858
_journal_page_last 7864
_journal_paper_doi 10.1039/D0NJ00188K
_journal_volume 44
_journal_year 2020
_chemical_formula_sum 'C35 H31 F18 N4 O10 Tb'
_chemical_formula_weight 1168.56
_space_group_crystal_system monoclinic
_space_group_IT_number 15
_space_group_name_Hall '-C 2yc'
_space_group_name_H-M_alt 'C 1 2/c 1'
_atom_sites_solution_hydrogens geom
_audit_creation_method SHELXL-2013
_audit_update_record
;
2019-06-18 deposited with the CCDC.	2020-04-17 downloaded from the CCDC.
;
_cell_angle_alpha 90
_cell_angle_beta 128.101(3)
_cell_angle_gamma 90
_cell_formula_units_Z 4
_cell_length_a 26.503(3)
_cell_length_b 11.3052(12)
_cell_length_c 19.672(2)
_cell_measurement_reflns_used 2424
_cell_measurement_temperature 173(2)
_cell_measurement_theta_max 44.440
_cell_measurement_theta_min 5.483
_cell_volume 4638.3(9)
_computing_cell_refinement 'Bruker SAINT'
_computing_data_collection 'Bruker APEX2'
_computing_data_reduction 'Bruker SAINT'
_computing_molecular_graphics 'Bruker SHELXTL'
_computing_publication_material 'Bruker SHELXTL'
_computing_structure_refinement 'SHELXL-2013 (Sheldrick, 2013)'
_computing_structure_solution 'SHELXS-97 (Sheldrick 2008)'
_diffrn_ambient_temperature 173(2)
_diffrn_measured_fraction_theta_full 0.971
_diffrn_measured_fraction_theta_max 0.996
_diffrn_measurement_device_type 'Bruker APEX-II CCD'
_diffrn_measurement_method '\f and \w scans'
_diffrn_radiation_type MoK\a
_diffrn_radiation_wavelength 0.71073
_diffrn_reflns_av_R_equivalents 0.1046
_diffrn_reflns_av_unetI/netI 0.1013
_diffrn_reflns_Laue_measured_fraction_full 0.971
_diffrn_reflns_Laue_measured_fraction_max 0.996
_diffrn_reflns_limit_h_max 28
_diffrn_reflns_limit_h_min -31
_diffrn_reflns_limit_k_max 13
_diffrn_reflns_limit_k_min -13
_diffrn_reflns_limit_l_max 23
_diffrn_reflns_limit_l_min -23
_diffrn_reflns_number 14224
_diffrn_reflns_point_group_measured_fraction_full 0.971
_diffrn_reflns_point_group_measured_fraction_max 0.996
_diffrn_reflns_theta_full 25.242
_diffrn_reflns_theta_max 24.998
_diffrn_reflns_theta_min 2.742
_exptl_absorpt_coefficient_mu 1.652
_exptl_absorpt_correction_T_max 0.7456
_exptl_absorpt_correction_T_min 0.6243
_exptl_absorpt_correction_type multi-scan
_exptl_absorpt_process_details sadabs
_exptl_crystal_colour green
_exptl_crystal_density_diffrn 1.673
_exptl_crystal_description needle
_exptl_crystal_F_000 2304
_exptl_crystal_size_max 0.150
_exptl_crystal_size_mid 0.100
_exptl_crystal_size_min 0.050
_refine_diff_density_max 1.296
_refine_diff_density_min -0.750
_refine_diff_density_rms 0.137
_refine_ls_extinction_method none
_refine_ls_goodness_of_fit_ref 1.081
_refine_ls_hydrogen_treatment constr
_refine_ls_matrix_type full
_refine_ls_number_parameters 312
_refine_ls_number_reflns 4077
_refine_ls_number_restraints 0
_refine_ls_restrained_S_all 1.081
_refine_ls_R_factor_all 0.1028
_refine_ls_R_factor_gt 0.0688
_refine_ls_shift/su_max 0.000
_refine_ls_shift/su_mean 0.000
_refine_ls_structure_factor_coef Fsqd
_refine_ls_weighting_details 'w=1/[\s^2^(Fo^2^)+(0.0768P)^2^+7.2951P] where P=(Fo^2^+2Fc^2^)/3'
_refine_ls_weighting_scheme calc
_refine_ls_wR_factor_gt 0.1479
_refine_ls_wR_factor_ref 0.1689
_reflns_Friedel_coverage 0.000
_reflns_number_gt 3004
_reflns_number_total 4077
_reflns_threshold_expression 'I > 2\s(I)'
_cod_data_source_file d0nj00188k2.cif
_cod_data_source_block Tb
_cod_depositor_comments
;Adding full bibliography for 7059508--7059511.cif.

 Adding full bibliography for 7059508--7059511.cif.
;
_cod_original_cell_volume 4638.2(9)
_cod_original_sg_symbol_H-M 'C 2/c'
_cod_database_code 7059510
_shelx_space_group_comment
; 
The symmetry employed for this shelxl refinement is uniquely defined 
by the following loop, which should always be used as a source of 
symmetry information in preference to the above space-group names. 
They are only intended as comments. 
;
_shelx_estimated_absorpt_t_min 0.790
_shelx_estimated_absorpt_t_max 0.922
_shelxl_version_number 2013-4

loop_
_space_group_symop_operation_xyz
'x, y, z'
'-x, y, -z+1/2'
'x+1/2, y+1/2, z'
'-x+1/2, y+1/2, -z+1/2'
'-x, -y, -z'
'x, -y, z-1/2'
'-x+1/2, -y+1/2, -z'
'x+1/2, -y+1/2, z-1/2'

loop_
_atom_site_label
_atom_site_type_symbol
_atom_site_fract_x
_atom_site_fract_y
_atom_site_fract_z
_atom_site_U_iso_or_equiv
_atom_site_adp_type
_atom_site_occupancy
_atom_site_site_symmetry_order
_atom_site_calc_flag
_atom_site_refinement_flags_posn
_atom_site_refinement_flags_adp
_atom_site_refinement_flags_occupancy
_atom_site_disorder_assembly
_atom_site_disorder_group
Tb1 Tb 0.5000 0.43094(5) 0.2500 0.0356(2) Uani 1 2 d S T P . .
N1 N 0.3814(3) 0.3916(6) 0.2683(4) 0.0394(18) Uani 1 1 d . . . . .
N2 N 0.3258(4) 0.4770(8) 0.3006(5) 0.051(2) Uani 1 1 d . . . . .
O1 O 0.4595(3) 0.5940(5) 0.2779(4) 0.0455(15) Uani 1 1 d . . . . .
O2 O 0.5849(3) 0.5086(5) 0.3847(4) 0.0445(15) Uani 1 1 d . . . . .
O3 O 0.4534(3) 0.2646(5) 0.1593(4) 0.0402(14) Uani 1 1 d . . . . .
O4 O 0.4285(3) 0.3515(5) 0.2710(4) 0.0403(14) Uani 1 1 d . . . . .
O5 O 0.3105(4) 0.5402(9) 0.3393(6) 0.096(3) Uani 1 1 d . . . . .
C1 C 0.4845(5) 0.6772(8) 0.3317(7) 0.049(2) Uani 1 1 d . . . . .
C2 C 0.5480(5) 0.6876(9) 0.4028(7) 0.055(3) Uani 1 1 d . . . . .
H2 H 0.5612 0.7534 0.4404 0.066 Uiso 1 1 calc R U . . .
C3 C 0.5936(5) 0.6030(9) 0.4209(7) 0.053(3) Uani 1 1 d . . . . .
C4 C 0.6636(6) 0.6343(11) 0.4973(7) 0.067(3) Uani 1 1 d . . . . .
C5 C 0.4378(6) 0.7744(10) 0.3116(9) 0.067(3) Uani 1 1 d . . . . .
C6 C 0.4600(4) 0.1554(9) 0.1721(6) 0.048(2) Uani 1 1 d . . . . .
C7 C 0.5000 0.0967(11) 0.2500 0.053(4) Uani 1 2 d S T P . .
H7 H 0.5000 0.0127 0.2500 0.064 Uiso 1 2 calc R U P . .
C8 C 0.4171(6) 0.0821(11) 0.0889(7) 0.074(4) Uani 1 1 d . . . . .
C9 C 0.5536(4) 0.4284(8) 0.5356(5) 0.042(2) Uani 1 1 d . . . . .
H9 H 0.5902 0.3795 0.5597 0.050 Uiso 1 1 calc R U . . .
C10 C 0.4981(4) 0.4071(8) 0.4537(6) 0.042(2) Uani 1 1 d . . . . .
H10 H 0.4969 0.3426 0.4218 0.051 Uiso 1 1 calc R U . . .
C11 C 0.4445(4) 0.4756(8) 0.4169(5) 0.036(2) Uani 1 1 d . . . . .
C12 C 0.3858(4) 0.4490(8) 0.3302(6) 0.042(2) Uani 1 1 d . . . . .
C13 C 0.3142(4) 0.3476(9) 0.1987(6) 0.050(2) Uani 1 1 d . . . . .
C14 C 0.2762(4) 0.4408(9) 0.2082(6) 0.051(2) Uani 1 1 d . . . . .
C15 C 0.2611(5) 0.5526(10) 0.1544(7) 0.068(3) Uani 1 1 d . . . . .
H15A H 0.2452 0.6145 0.1718 0.101 Uiso 1 1 calc R U . . .
H15B H 0.2283 0.5345 0.0930 0.101 Uiso 1 1 calc R U . . .
H15C H 0.3001 0.5803 0.1642 0.101 Uiso 1 1 calc R U . . .
C16 C 0.2175(5) 0.3954(11) 0.1950(8) 0.073(3) Uani 1 1 d . . . . .
H16A H 0.2295 0.3310 0.2358 0.109 Uiso 1 1 calc R U . . .
H16B H 0.1868 0.3660 0.1358 0.109 Uiso 1 1 calc R U . . .
H16C H 0.1978 0.4597 0.2047 0.109 Uiso 1 1 calc R U . . .
C17 C 0.3026(4) 0.3446(11) 0.1138(6) 0.066(3) Uani 1 1 d . . . . .
H17A H 0.3115 0.4227 0.1019 0.098 Uiso 1 1 calc R U . . .
H17B H 0.2578 0.3233 0.0678 0.098 Uiso 1 1 calc R U . . .
H17C H 0.3309 0.2857 0.1165 0.098 Uiso 1 1 calc R U . . .
C18 C 0.3116(5) 0.2226(9) 0.2264(8) 0.073(3) Uani 1 1 d . . . . .
H18A H 0.3455 0.1742 0.2341 0.109 Uiso 1 1 calc R U . . .
H18B H 0.2698 0.1871 0.1817 0.109 Uiso 1 1 calc R U . . .
H18C H 0.3179 0.2264 0.2809 0.109 Uiso 1 1 calc R U . . .
F1 F 0.6713(3) 0.6907(7) 0.5608(5) 0.099(2) Uani 1 1 d . . . . .
F2 F 0.6877(4) 0.7020(10) 0.4691(6) 0.148(4) Uani 1 1 d . . . . .
F3 F 0.7005(3) 0.5429(8) 0.5305(5) 0.105(3) Uani 1 1 d . . . . .
F4 F 0.4247(5) 0.8406(7) 0.2492(7) 0.120(3) Uani 1 1 d . . . . .
F5 F 0.3838(3) 0.7340(5) 0.2922(5) 0.0755(19) Uani 1 1 d . . . . .
F6 F 0.4606(4) 0.8475(6) 0.3782(6) 0.116(3) Uani 1 1 d . . . . .
F7 F 0.4335(6) 0.1019(10) 0.0386(6) 0.162(5) Uani 1 1 d . . . . .
F8 F 0.4234(4) -0.0302(7) 0.1000(5) 0.122(3) Uani 1 1 d . . . . .
F9 F 0.3601(4) 0.1101(9) 0.0450(6) 0.162(5) Uani 1 1 d . . . . .

loop_
_atom_site_aniso_label
_atom_site_aniso_U_11
_atom_site_aniso_U_22
_atom_site_aniso_U_33
_atom_site_aniso_U_23
_atom_site_aniso_U_13
_atom_site_aniso_U_12
Tb1 0.0337(3) 0.0335(4) 0.0411(4) 0.000 0.0239(3) 0.000
N1 0.025(4) 0.052(5) 0.038(4) -0.004(3) 0.018(3) -0.006(3)
N2 0.042(4) 0.072(6) 0.051(5) -0.008(4) 0.035(4) 0.006(4)
O1 0.047(3) 0.037(4) 0.063(4) -0.008(3) 0.039(3) -0.006(3)
O2 0.045(4) 0.036(4) 0.052(4) -0.008(3) 0.030(3) -0.008(3)
O3 0.035(3) 0.038(4) 0.040(3) -0.010(3) 0.019(3) -0.002(3)
O4 0.036(3) 0.045(4) 0.044(3) -0.005(3) 0.027(3) -0.007(3)
O5 0.064(5) 0.137(9) 0.090(6) -0.016(6) 0.049(5) 0.006(5)
C1 0.061(6) 0.028(5) 0.074(7) -0.007(5) 0.050(6) -0.013(5)
C2 0.070(7) 0.042(6) 0.077(7) -0.025(5) 0.058(6) -0.028(6)
C3 0.054(6) 0.049(6) 0.062(6) -0.001(5) 0.039(6) -0.011(5)
C4 0.067(8) 0.066(8) 0.062(7) -0.017(7) 0.038(7) -0.025(7)
C5 0.071(8) 0.049(7) 0.094(9) -0.011(7) 0.057(7) -0.001(6)
C6 0.030(5) 0.051(7) 0.051(6) -0.015(5) 0.019(4) -0.005(5)
C7 0.058(8) 0.019(7) 0.052(8) 0.000 0.019(7) 0.000
C8 0.074(8) 0.055(8) 0.049(6) -0.014(6) 0.015(6) 0.006(7)
C9 0.036(4) 0.051(5) 0.042(5) 0.005(5) 0.026(4) 0.006(5)
C10 0.044(5) 0.048(6) 0.045(5) -0.004(4) 0.033(4) -0.002(4)
C11 0.035(5) 0.039(5) 0.038(5) -0.001(4) 0.024(4) 0.001(4)
C12 0.034(4) 0.053(6) 0.043(5) -0.002(4) 0.026(4) -0.003(4)
C13 0.031(5) 0.067(7) 0.048(6) -0.002(5) 0.022(4) -0.009(5)
C14 0.034(4) 0.064(7) 0.050(5) 0.001(5) 0.023(4) 0.010(5)
C15 0.052(6) 0.069(8) 0.058(6) -0.007(6) 0.023(5) 0.002(6)
C16 0.043(6) 0.098(10) 0.075(8) -0.017(7) 0.035(6) -0.012(6)
C17 0.037(5) 0.091(9) 0.041(6) -0.018(6) 0.010(5) -0.016(6)
C18 0.062(7) 0.051(7) 0.104(9) -0.003(7) 0.050(7) -0.016(6)
F1 0.090(5) 0.090(5) 0.075(5) -0.040(4) 0.030(4) -0.013(4)
F2 0.089(6) 0.212(11) 0.111(7) -0.005(7) 0.046(5) -0.085(7)
F3 0.064(4) 0.109(6) 0.079(5) -0.034(5) 0.012(4) -0.002(5)
F4 0.173(8) 0.067(5) 0.189(9) 0.057(6) 0.147(8) 0.061(5)
F5 0.070(4) 0.059(4) 0.113(5) -0.007(4) 0.064(4) 0.006(3)
F6 0.102(6) 0.072(5) 0.176(8) -0.061(6) 0.087(6) -0.006(5)
F7 0.238(13) 0.162(9) 0.097(7) -0.071(7) 0.108(8) -0.085(9)
F8 0.123(7) 0.054(5) 0.092(6) -0.023(4) 0.018(5) 0.005(5)
F9 0.058(5) 0.131(8) 0.133(7) -0.086(6) -0.023(5) 0.015(5)

loop_
_atom_type_symbol
_atom_type_description
_atom_type_scat_dispersion_real
_atom_type_scat_dispersion_imag
_atom_type_scat_source
C C 0.0033 0.0016 'International Tables Vol C Tables 4.2.6.8 and 6.1.1.4'
H H 0.0000 0.0000 'International Tables Vol C Tables 4.2.6.8 and 6.1.1.4'
N N 0.0061 0.0033 'International Tables Vol C Tables 4.2.6.8 and 6.1.1.4'
O O 0.0106 0.0060 'International Tables Vol C Tables 4.2.6.8 and 6.1.1.4'
F F 0.0171 0.0103 'International Tables Vol C Tables 4.2.6.8 and 6.1.1.4'
Tb Tb -0.1723 4.1537 'International Tables Vol C Tables 4.2.6.8 and 6.1.1.4'

loop_
_geom_angle_atom_site_label_1
_geom_angle_atom_site_label_2
_geom_angle_atom_site_label_3
_geom_angle
_geom_angle_site_symmetry_1
_geom_angle_site_symmetry_3
_geom_angle_publ_flag
O2 Tb1 O2 136.0(3) . 2_655 ?
O2 Tb1 O3 147.7(2) . . ?
O2 Tb1 O3 75.7(2) 2_655 . ?
O2 Tb1 O3 75.7(2) . 2_655 ?
O2 Tb1 O3 147.7(2) 2_655 2_655 ?
O3 Tb1 O3 73.7(3) . 2_655 ?
O2 Tb1 O4 91.5(2) . 2_655 ?
O2 Tb1 O4 105.1(2) 2_655 2_655 ?
O3 Tb1 O4 70.3(2) . 2_655 ?
O3 Tb1 O4 74.1(2) 2_655 2_655 ?
O2 Tb1 O4 105.1(2) . . ?
O2 Tb1 O4 91.5(2) 2_655 . ?
O3 Tb1 O4 74.1(2) . . ?
O3 Tb1 O4 70.3(2) 2_655 . ?
O4 Tb1 O4 135.1(3) 2_655 . ?
O2 Tb1 O1 72.7(2) . . ?
O2 Tb1 O1 73.4(2) 2_655 . ?
O3 Tb1 O1 134.4(2) . . ?
O3 Tb1 O1 123.3(2) 2_655 . ?
O4 Tb1 O1 150.4(2) 2_655 . ?
O4 Tb1 O1 74.10(19) . . ?
O2 Tb1 O1 73.4(2) . 2_655 ?
O2 Tb1 O1 72.7(2) 2_655 2_655 ?
O3 Tb1 O1 123.3(2) . 2_655 ?
O3 Tb1 O1 134.4(2) 2_655 2_655 ?
O4 Tb1 O1 74.10(19) 2_655 2_655 ?
O4 Tb1 O1 150.5(2) . 2_655 ?
O1 Tb1 O1 77.5(3) . 2_655 ?
O4 N1 C12 126.8(7) . . ?
O4 N1 C13 119.3(7) . . ?
C12 N1 C13 112.3(7) . . ?
O5 N2 C12 126.5(8) . . ?
O5 N2 C14 120.7(8) . . ?
C12 N2 C14 112.2(7) . . ?
C1 O1 Tb1 134.4(6) . . ?
C3 O2 Tb1 133.5(7) . . ?
C6 O3 Tb1 133.9(6) . . ?
N1 O4 Tb1 135.9(5) . . ?
O1 C1 C2 126.8(9) . . ?
O1 C1 C5 113.7(9) . . ?
C2 C1 C5 119.5(9) . . ?
C1 C2 C3 121.3(9) . . ?
C1 C2 H2 119.3 . . ?
C3 C2 H2 119.3 . . ?
O2 C3 C2 128.6(9) . . ?
O2 C3 C4 116.6(10) . . ?
C2 C3 C4 114.8(10) . . ?
F3 C4 F1 106.6(10) . . ?
F3 C4 F2 105.5(12) . . ?
F1 C4 F2 106.8(11) . . ?
F3 C4 C3 112.9(9) . . ?
F1 C4 C3 115.3(11) . . ?
F2 C4 C3 109.1(10) . . ?
F4 C5 F5 108.6(11) . . ?
F4 C5 F6 105.5(10) . . ?
F5 C5 F6 104.6(9) . . ?
F4 C5 C1 111.6(10) . . ?
F5 C5 C1 113.0(9) . . ?
F6 C5 C1 113.0(10) . . ?
O3 C6 C7 127.9(9) . . ?
O3 C6 C8 113.5(9) . . ?
C7 C6 C8 118.6(9) . . ?
C6 C7 C6 122.5(12) 2_655 . ?
C6 C7 H7 118.7 2_655 . ?
C6 C7 H7 118.7 . . ?
F9 C8 F8 110.4(12) . . ?
F9 C8 F7 105.0(12) . . ?
F8 C8 F7 103.1(11) . . ?
F9 C8 C6 112.9(10) . . ?
F8 C8 C6 114.8(10) . . ?
F7 C8 C6 109.6(11) . . ?
C10 C9 C11 118.9(8) . 5_666 ?
C10 C9 H9 120.5 . . ?
C11 C9 H9 120.5 5_666 . ?
C11 C10 C9 122.2(8) . . ?
C11 C10 H10 118.9 . . ?
C9 C10 H10 118.9 . . ?
C10 C11 C9 118.9(8) . 5_666 ?
C10 C11 C12 120.8(8) . . ?
C9 C11 C12 120.3(8) 5_666 . ?
N1 C12 N2 107.9(7) . . ?
N1 C12 C11 126.8(8) . . ?
N2 C12 C11 125.3(8) . . ?
C17 C13 N1 109.4(7) . . ?
C17 C13 C18 110.5(9) . . ?
N1 C13 C18 105.5(8) . . ?
C17 C13 C14 116.7(8) . . ?
N1 C13 C14 99.1(7) . . ?
C18 C13 C14 114.3(9) . . ?
N2 C14 C16 110.1(8) . . ?
N2 C14 C15 105.7(8) . . ?
C16 C14 C15 111.1(8) . . ?
N2 C14 C13 100.6(7) . . ?
C16 C14 C13 115.4(9) . . ?
C15 C14 C13 112.9(8) . . ?
C14 C15 H15A 109.5 . . ?
C14 C15 H15B 109.5 . . ?
H15A C15 H15B 109.5 . . ?
C14 C15 H15C 109.5 . . ?
H15A C15 H15C 109.5 . . ?
H15B C15 H15C 109.5 . . ?
C14 C16 H16A 109.5 . . ?
C14 C16 H16B 109.5 . . ?
H16A C16 H16B 109.5 . . ?
C14 C16 H16C 109.5 . . ?
H16A C16 H16C 109.5 . . ?
H16B C16 H16C 109.5 . . ?
C13 C17 H17A 109.5 . . ?
C13 C17 H17B 109.5 . . ?
H17A C17 H17B 109.5 . . ?
C13 C17 H17C 109.5 . . ?
H17A C17 H17C 109.5 . . ?
H17B C17 H17C 109.5 . . ?
C13 C18 H18A 109.5 . . ?
C13 C18 H18B 109.5 . . ?
H18A C18 H18B 109.5 . . ?
C13 C18 H18C 109.5 . . ?
H18A C18 H18C 109.5 . . ?
H18B C18 H18C 109.5 . . ?

loop_
_geom_bond_atom_site_label_1
_geom_bond_atom_site_label_2
_geom_bond_distance
_geom_bond_site_symmetry_2
_geom_bond_publ_flag
Tb1 O2 2.345(6) . ?
Tb1 O2 2.345(6) 2_655 ?
Tb1 O3 2.351(6) . ?
Tb1 O3 2.351(6) 2_655 ?
Tb1 O4 2.352(5) 2_655 ?
Tb1 O4 2.352(5) . ?
Tb1 O1 2.363(6) . ?
Tb1 O1 2.363(6) 2_655 ?
N1 O4 1.298(9) . ?
N1 C12 1.322(11) . ?
N1 C13 1.512(11) . ?
N2 O5 1.280(10) . ?
N2 C12 1.350(11) . ?
N2 C14 1.500(12) . ?
O1 C1 1.256(10) . ?
O2 C3 1.223(11) . ?
O3 C6 1.250(11) . ?
C1 C2 1.377(14) . ?
C1 C5 1.513(14) . ?
C2 C3 1.403(14) . ?
C2 H2 0.9500 . ?
C3 C4 1.545(14) . ?
C4 F3 1.289(14) . ?
C4 F1 1.303(13) . ?
C4 F2 1.317(13) . ?
C5 F4 1.288(14) . ?
C5 F5 1.315(12) . ?
C5 F6 1.337(13) . ?
C6 C7 1.381(11) . ?
C6 C8 1.537(13) . ?
C7 C6 1.381(11) 2_655 ?
C7 H7 0.9500 . ?
C8 F9 1.232(13) . ?
C8 F8 1.281(13) . ?
C8 F7 1.324(16) . ?
C9 C10 1.376(12) . ?
C9 C11 1.414(12) 5_666 ?
C9 H9 0.9500 . ?
C10 C11 1.368(12) . ?
C10 H10 0.9500 . ?
C11 C9 1.414(12) 5_666 ?
C11 C12 1.464(12) . ?
C13 C17 1.500(14) . ?
C13 C18 1.531(14) . ?
C13 C14 1.546(14) . ?
C14 C16 1.501(13) . ?
C14 C15 1.535(14) . ?
C15 H15A 0.9800 . ?
C15 H15B 0.9800 . ?
C15 H15C 0.9800 . ?
C16 H16A 0.9800 . ?
C16 H16B 0.9800 . ?
C16 H16C 0.9800 . ?
C17 H17A 0.9800 . ?
C17 H17B 0.9800 . ?
C17 H17C 0.9800 . ?
C18 H18A 0.9800 . ?
C18 H18B 0.9800 . ?
C18 H18C 0.9800 . ?

loop_
_geom_hbond_atom_site_label_D
_geom_hbond_atom_site_label_H
_geom_hbond_atom_site_label_A
_geom_hbond_distance_DH
_geom_hbond_distance_HA
_geom_hbond_distance_DA
_geom_hbond_angle_DHA
_geom_hbond_site_symmetry_A
C18 H18B O5 0.98 2.52 3.352(13) 142.2 4_545
C17 H17B F9 0.98 2.59 3.463(12) 148.7 7
C17 H17B F9 0.98 2.59 3.463(12) 148.7 7
C18 H18B O5 0.98 2.52 3.352(13) 142.2 4_545

loop_
_geom_torsion_atom_site_label_1
_geom_torsion_atom_site_label_2
_geom_torsion_atom_site_label_3
_geom_torsion_atom_site_label_4
_geom_torsion
_geom_torsion_site_symmetry_1
_geom_torsion_site_symmetry_2
_geom_torsion_site_symmetry_3
_geom_torsion_site_symmetry_4
_geom_torsion_publ_flag
C12 N1 O4 Tb1 -82.0(11) . . . . ?
C13 N1 O4 Tb1 113.5(8) . . . . ?
Tb1 O1 C1 C2 -10.5(15) . . . . ?
Tb1 O1 C1 C5 168.2(7) . . . . ?
O1 C1 C2 C3 2.4(16) . . . . ?
C5 C1 C2 C3 -176.2(10) . . . . ?
Tb1 O2 C3 C2 18.7(16) . . . . ?
Tb1 O2 C3 C4 -161.9(7) . . . . ?
C1 C2 C3 O2 -6.7(17) . . . . ?
C1 C2 C3 C4 173.8(9) . . . . ?
O2 C3 C4 F3 -21.4(14) . . . . ?
C2 C3 C4 F3 158.2(10) . . . . ?
O2 C3 C4 F1 -144.3(10) . . . . ?
C2 C3 C4 F1 35.3(14) . . . . ?
O2 C3 C4 F2 95.5(13) . . . . ?
C2 C3 C4 F2 -84.9(13) . . . . ?
O1 C1 C5 F4 -76.0(12) . . . . ?
C2 C1 C5 F4 102.8(12) . . . . ?
O1 C1 C5 F5 46.8(14) . . . . ?
C2 C1 C5 F5 -134.4(10) . . . . ?
O1 C1 C5 F6 165.3(9) . . . . ?
C2 C1 C5 F6 -15.9(15) . . . . ?
Tb1 O3 C6 C7 0.1(14) . . . . ?
Tb1 O3 C6 C8 179.8(7) . . . . ?
O3 C6 C7 C6 -0.1(7) . . . 2_655 ?
C8 C6 C7 C6 -179.7(10) . . . 2_655 ?
O3 C6 C8 F9 -53.0(17) . . . . ?
C7 C6 C8 F9 126.7(12) . . . . ?
O3 C6 C8 F8 179.3(11) . . . . ?
C7 C6 C8 F8 -1.1(17) . . . . ?
O3 C6 C8 F7 63.8(13) . . . . ?
C7 C6 C8 F7 -116.5(11) . . . . ?
C11 C9 C10 C11 0.0(14) 5_666 . . . ?
C9 C10 C11 C9 0.0(14) . . . 5_666 ?
C9 C10 C11 C12 -178.8(8) . . . . ?
O4 N1 C12 N2 178.7(8) . . . . ?
C13 N1 C12 N2 -16.0(11) . . . . ?
O4 N1 C12 C11 -2.8(15) . . . . ?
C13 N1 C12 C11 162.5(9) . . . . ?
O5 N2 C12 N1 -174.6(10) . . . . ?
C14 N2 C12 N1 -3.2(11) . . . . ?
O5 N2 C12 C11 6.9(16) . . . . ?
C14 N2 C12 C11 178.3(9) . . . . ?
C10 C11 C12 N1 -25.0(14) . . . . ?
C9 C11 C12 N1 156.3(9) 5_666 . . . ?
C10 C11 C12 N2 153.2(9) . . . . ?
C9 C11 C12 N2 -25.5(14) 5_666 . . . ?
O4 N1 C13 C17 -43.8(11) . . . . ?
C12 N1 C13 C17 149.6(9) . . . . ?
O4 N1 C13 C18 75.1(10) . . . . ?
C12 N1 C13 C18 -91.4(10) . . . . ?
O4 N1 C13 C14 -166.4(7) . . . . ?
C12 N1 C13 C14 27.0(10) . . . . ?
O5 N2 C14 C16 -46.3(13) . . . . ?
C12 N2 C14 C16 141.8(9) . . . . ?
O5 N2 C14 C15 73.8(12) . . . . ?
C12 N2 C14 C15 -98.1(9) . . . . ?
O5 N2 C14 C13 -168.5(9) . . . . ?
C12 N2 C14 C13 19.6(10) . . . . ?
C17 C13 C14 N2 -142.4(8) . . . . ?
N1 C13 C14 N2 -25.2(9) . . . . ?
C18 C13 C14 N2 86.4(10) . . . . ?
C17 C13 C14 C16 99.1(11) . . . . ?
N1 C13 C14 C16 -143.7(8) . . . . ?
C18 C13 C14 C16 -32.0(12) . . . . ?
C17 C13 C14 C15 -30.2(12) . . . . ?
N1 C13 C14 C15 87.0(9) . . . . ?
C18 C13 C14 C15 -161.3(9) . . . . ?
